data_4104594
loop_
_publ_author_name
'Ronald Lindner'
'Christoph Wagner'
'Dirk Steinborn'

_publ_section_title
;
 Synthesis of Trimethylplatinum(IV) Complexes with N,N- and
 N,O-Heterocyclic Carbene Ligands and Their Reductive C-C Elimination
 Reactions
;
_journal_name_full 'Journal of the American Chemical Society'
_journal_page_first 8861
_journal_page_last 8874
_journal_paper_doi 10.1021/ja901264t
_journal_volume 131
_journal_year 2009
_chemical_formula_moiety 'C16 H24 N5 Pt, C2 F3 O2'
_chemical_formula_sum 'C18 H24 F3 N5 O2 Pt'
_chemical_formula_weight 594.51
_chemical_name_systematic
; 
 ? 
;
_space_group_IT_number 14
_symmetry_cell_setting monoclinic
_symmetry_space_group_name_Hall '-P 2ybc'
_symmetry_space_group_name_H-M 'P 1 21/c 1'
_atom_sites_solution_hydrogens geom
_atom_sites_solution_primary direct
_atom_sites_solution_secondary difmap
_audit_creation_method SHELXL-97
_cell_angle_alpha 90.00
_cell_angle_beta 91.095(13)
_cell_angle_gamma 90.00
_cell_formula_units_Z 4
_cell_length_a 8.4462(9)
_cell_length_b 22.7597(18)
_cell_length_c 11.1060(13)
_cell_measurement_reflns_used 8000
_cell_measurement_temperature 220(2)
_cell_measurement_theta_max 25.85
_cell_measurement_theta_min 2.10
_cell_volume 2134.5(4)
_computing_structure_refinement 'SHELXL-97 (Sheldrick, 1997)'
_computing_structure_solution 'SHELXS-97 (Sheldrick, 1990)'
_diffrn_ambient_temperature 220(2)
_diffrn_measured_fraction_theta_full 0.987
_diffrn_measured_fraction_theta_max 0.987
_diffrn_measurement_device_type 'Stoe IPDS'
_diffrn_measurement_method 'area detector'
_diffrn_radiation_monochromator graphite
_diffrn_radiation_source 'fine-focus sealed tube'
_diffrn_radiation_type MoK\a
_diffrn_radiation_wavelength 0.71073
_diffrn_reflns_av_R_equivalents 0.1134
_diffrn_reflns_av_sigmaI/netI 0.0707
_diffrn_reflns_limit_h_max 10
_diffrn_reflns_limit_h_min -10
_diffrn_reflns_limit_k_max 27
_diffrn_reflns_limit_k_min -26
_diffrn_reflns_limit_l_max 13
_diffrn_reflns_limit_l_min -13
_diffrn_reflns_number 14746
_diffrn_reflns_theta_full 25.86
_diffrn_reflns_theta_max 25.86
_diffrn_reflns_theta_min 2.04
_exptl_absorpt_coefficient_mu 6.622
_exptl_absorpt_correction_T_max 0.2591
_exptl_absorpt_correction_T_min 0.1155
_exptl_absorpt_correction_type numerical
_exptl_absorpt_process_details '(IPDS Software; Stoe & Cie, 1999)'
_exptl_crystal_colour colourless
_exptl_crystal_density_diffrn 1.850
_exptl_crystal_description block
_exptl_crystal_F_000 1152
_exptl_crystal_size_max 0.38
_exptl_crystal_size_mid 0.38
_exptl_crystal_size_min 0.30
_refine_diff_density_max 4.099
_refine_diff_density_min -2.020
_refine_diff_density_rms 0.215
_refine_ls_extinction_method none
_refine_ls_goodness_of_fit_ref 1.144
_refine_ls_hydrogen_treatment constr
_refine_ls_matrix_type full
_refine_ls_number_parameters 262
_refine_ls_number_reflns 4075
_refine_ls_number_restraints 0
_refine_ls_restrained_S_all 1.144
_refine_ls_R_factor_all 0.0665
_refine_ls_R_factor_gt 0.0528
_refine_ls_shift/su_max 0.000
_refine_ls_shift/su_mean 0.000
_refine_ls_structure_factor_coef Fsqd
_refine_ls_weighting_details 'calc w=1/[\s^2^(Fo^2^)+(0.0361P)^2^+22.1922P] where P=(Fo^2^+2Fc^2^)/3'
_refine_ls_weighting_scheme calc
_refine_ls_wR_factor_gt 0.1206
_refine_ls_wR_factor_ref 0.1300
_reflns_number_gt 3251
_reflns_number_total 4075
_reflns_threshold_expression >2sigma(I)
_cod_data_source_file ja901264t_si_002.cif
_cod_data_source_block z:\ipds32\ipds3254
_cod_database_code 4104594

loop_
_symmetry_equiv_pos_as_xyz
'x, y, z'
'-x, y+1/2, -z+1/2'
'-x, -y, -z'
'x, -y-1/2, z-1/2'

loop_
_atom_site_label
_atom_site_type_symbol
_atom_site_fract_x
_atom_site_fract_y
_atom_site_fract_z
_atom_site_U_iso_or_equiv
_atom_site_adp_type
_atom_site_occupancy
_atom_site_symmetry_multiplicity
_atom_site_calc_flag
_atom_site_refinement_flags
C1 C -0.0717(13) 0.6925(6) 0.0876(12) 0.053(3) Uani 1 1 d .
H3 H 0.0120 0.7117 0.0455 0.064 Uiso 1 1 calc R
H2 H -0.1463 0.7213 0.1142 0.064 Uiso 1 1 calc R
H1 H -0.1242 0.6651 0.0347 0.064 Uiso 1 1 calc R
C2 C 0.2356(12) 0.6761(4) 0.1843(9) 0.032(2) Uani 1 1 d .
C3 C 0.4653(13) 0.6866(5) 0.0831(11) 0.044(3) Uani 1 1 d .
H4 H 0.5460 0.6791 0.0294 0.052 Uiso 1 1 calc R
C4 C 0.4592(13) 0.7310(5) 0.1628(11) 0.045(3) Uani 1 1 d .
H5 H 0.5341 0.7606 0.1736 0.054 Uiso 1 1 calc R
C5 C 0.2898(14) 0.6017(5) 0.0263(12) 0.049(3) Uani 1 1 d .
H8 H 0.3717 0.5944 -0.0306 0.059 Uiso 1 1 calc R
H6 H 0.1909 0.6075 -0.0161 0.059 Uiso 1 1 calc R
H7 H 0.2812 0.5686 0.0794 0.059 Uiso 1 1 calc R
C6 C 0.2690(14) 0.7619(5) 0.3235(12) 0.050(3) Uani 1 1 d .
H11 H 0.3464 0.7922 0.3372 0.061 Uiso 1 1 calc R
H9 H 0.2584 0.7389 0.3954 0.061 Uiso 1 1 calc R
H10 H 0.1689 0.7794 0.3024 0.061 Uiso 1 1 calc R
C7 C -0.1996(12) 0.6223(5) 0.2728(10) 0.035(2) Uani 1 1 d .
C8 C -0.4403(13) 0.6146(5) 0.3542(12) 0.044(3) Uani 1 1 d .
H12 H -0.5259 0.6223 0.4033 0.053 Uiso 1 1 calc R
C9 C -0.4286(13) 0.5714(5) 0.2729(11) 0.045(3) Uani 1 1 d .
H13 H -0.5062 0.5439 0.2523 0.053 Uiso 1 1 calc R
C10 C -0.2702(14) 0.6991(5) 0.4229(14) 0.054(3) Uani 1 1 d .
H14 H -0.3597 0.7074 0.4722 0.065 Uiso 1 1 calc R
H16 H -0.2526 0.7317 0.3698 0.065 Uiso 1 1 calc R
H15 H -0.1781 0.6932 0.4734 0.065 Uiso 1 1 calc R
C11 C -0.2210(15) 0.5352(6) 0.1344(13) 0.057(3) Uani 1 1 d .
H17 H -0.2994 0.5058 0.1165 0.069 Uiso 1 1 calc R
H18 H -0.1259 0.5166 0.1640 0.069 Uiso 1 1 calc R
H19 H -0.1985 0.5569 0.0626 0.069 Uiso 1 1 calc R
C12 C 0.1774(15) 0.5505(5) 0.3871(12) 0.053(3) Uani 1 1 d .
H20 H 0.1584 0.5282 0.3181 0.064 Uiso 1 1 calc R
C13 C 0.2622(16) 0.5258(6) 0.4837(13) 0.059(3) Uani 1 1 d .
H21 H 0.3007 0.4876 0.4780 0.071 Uiso 1 1 calc R
C14 C 0.2886(15) 0.5573(6) 0.5860(12) 0.059(3) Uani 1 1 d .
H22 H 0.3459 0.5415 0.6506 0.071 Uiso 1 1 calc R
C15 C 0.2272(15) 0.6140(7) 0.5909(13) 0.059(3) Uani 1 1 d .
H23 H 0.2411 0.6367 0.6599 0.071 Uiso 1 1 calc R
C16 C 0.1459(14) 0.6358(5) 0.4928(10) 0.044(3) Uani 1 1 d .
H24 H 0.1049 0.6737 0.4974 0.053 Uiso 1 1 calc R
C17 C 0.3589(15) 0.4015(5) 0.2043(11) 0.048(3) Uani 1 1 d .
C18 C 0.1858(16) 0.3883(6) 0.2404(13) 0.054(3) Uani 1 1 d .
N1 N 0.3286(10) 0.6542(4) 0.0964(8) 0.0345(19) Uani 1 1 d .
N2 N 0.3192(9) 0.7245(4) 0.2265(8) 0.0336(19) Uani 1 1 d .
N3 N -0.3018(9) 0.6451(4) 0.3506(9) 0.039(2) Uani 1 1 d .
N4 N -0.2808(9) 0.5754(4) 0.2264(9) 0.036(2) Uani 1 1 d .
N9 N 0.1226(9) 0.6059(4) 0.3919(8) 0.037(2) Uani 1 1 d .
O1 O 0.3879(13) 0.4536(4) 0.1881(12) 0.082(3) Uani 1 1 d .
O2 O 0.4438(14) 0.3577(5) 0.1992(14) 0.089(4) Uani 1 1 d .
F1 F 0.0825(11) 0.4195(5) 0.1772(12) 0.113(4) Uani 1 1 d .
F2 F 0.1630(12) 0.4034(5) 0.3554(10) 0.099(3) Uani 1 1 d .
F3 F 0.1412(13) 0.3341(4) 0.2304(11) 0.100(3) Uani 1 1 d .
Pt Pt 0.02201(4) 0.648217(14) 0.23496(4) 0.02770(15) Uani 1 1 d .

loop_
_atom_site_aniso_label
_atom_site_aniso_U_11
_atom_site_aniso_U_22
_atom_site_aniso_U_33
_atom_site_aniso_U_23
_atom_site_aniso_U_13
_atom_site_aniso_U_12
C1 0.033(6) 0.076(8) 0.049(7) 0.020(7) -0.011(5) -0.006(6)
C2 0.033(5) 0.035(5) 0.028(5) 0.012(4) -0.001(4) 0.003(4)
C3 0.033(6) 0.048(6) 0.050(7) 0.012(6) -0.002(5) -0.002(5)
C4 0.040(6) 0.044(6) 0.051(7) 0.010(5) -0.008(5) -0.011(5)
C5 0.039(6) 0.058(7) 0.051(7) -0.010(6) 0.007(5) -0.009(5)
C6 0.044(6) 0.053(7) 0.054(7) -0.002(6) 0.002(6) -0.009(6)
C7 0.027(5) 0.043(6) 0.035(5) -0.005(5) -0.001(4) -0.002(4)
C8 0.028(5) 0.048(6) 0.057(7) 0.012(6) 0.006(5) 0.005(5)
C9 0.039(6) 0.037(6) 0.058(7) 0.016(5) -0.012(5) -0.007(5)
C10 0.034(6) 0.048(7) 0.080(10) -0.014(7) 0.003(6) 0.000(5)
C11 0.055(8) 0.050(7) 0.066(9) -0.018(6) -0.002(7) -0.015(6)
C12 0.060(7) 0.040(6) 0.059(8) 0.009(6) -0.017(6) -0.002(6)
C13 0.063(8) 0.045(7) 0.069(9) 0.016(7) -0.009(7) 0.005(6)
C14 0.057(8) 0.073(9) 0.047(7) 0.026(7) -0.012(6) 0.000(7)
C15 0.053(7) 0.073(9) 0.050(8) 0.006(7) -0.008(6) -0.007(7)
C16 0.046(6) 0.053(7) 0.035(6) -0.005(5) 0.001(5) 0.004(5)
C17 0.048(7) 0.050(7) 0.046(7) -0.006(6) -0.004(6) -0.002(6)
C18 0.053(7) 0.051(7) 0.060(8) -0.006(6) -0.004(6) 0.003(6)
N1 0.032(4) 0.037(5) 0.034(5) 0.008(4) -0.005(4) -0.005(4)
N2 0.019(4) 0.042(5) 0.040(5) 0.002(4) -0.001(3) -0.010(3)
N3 0.019(4) 0.040(5) 0.058(6) -0.004(4) -0.003(4) -0.004(3)
N4 0.025(4) 0.033(4) 0.049(5) -0.003(4) 0.000(4) -0.005(3)
N9 0.022(4) 0.048(5) 0.041(5) 0.011(4) 0.004(4) -0.003(4)
O1 0.077(7) 0.057(6) 0.110(9) 0.010(6) -0.001(6) -0.023(5)
O2 0.074(7) 0.074(7) 0.119(11) 0.012(7) 0.016(7) 0.041(6)
F1 0.053(5) 0.149(9) 0.137(10) 0.031(8) -0.022(6) 0.025(6)
F2 0.089(7) 0.127(9) 0.081(7) -0.024(6) 0.036(6) -0.027(6)
F3 0.104(7) 0.064(5) 0.131(10) -0.013(6) 0.002(7) -0.034(5)
Pt 0.0233(2) 0.0278(2) 0.0319(2) 0.00155(16) -0.00141(13) -0.00092(15)

loop_
_atom_type_symbol
_atom_type_description
_atom_type_scat_dispersion_real
_atom_type_scat_dispersion_imag
_atom_type_scat_source
C C 0.0033 0.0016 'International Tables Vol C Tables 4.2.6.8 and 6.1.1.4'
H H 0.0000 0.0000 'International Tables Vol C Tables 4.2.6.8 and 6.1.1.4'
N N 0.0061 0.0033 'International Tables Vol C Tables 4.2.6.8 and 6.1.1.4'
O O 0.0106 0.0060 'International Tables Vol C Tables 4.2.6.8 and 6.1.1.4'
F F 0.0171 0.0103 'International Tables Vol C Tables 4.2.6.8 and 6.1.1.4'
Pt Pt -1.7033 8.3905 'International Tables Vol C Tables 4.2.6.8 and 6.1.1.4'

loop_
_geom_angle_atom_site_label_1
_geom_angle_atom_site_label_2
_geom_angle_atom_site_label_3
_geom_angle
Pt C1 H3 109.5
Pt C1 H2 109.5
H3 C1 H2 109.5
Pt C1 H1 109.5
H3 C1 H1 109.5
H2 C1 H1 109.5
N1 C2 N2 103.6(8)
N1 C2 Pt 128.5(8)
N2 C2 Pt 127.8(7)
C4 C3 N1 106.7(10)
C4 C3 H4 126.6
N1 C3 H4 126.6
C3 C4 N2 107.2(9)
C3 C4 H5 126.4
N2 C4 H5 126.4
N1 C5 H8 109.5
N1 C5 H6 109.5
H8 C5 H6 109.5
N1 C5 H7 109.5
H8 C5 H7 109.5
H6 C5 H7 109.5
N2 C6 H11 109.5
N2 C6 H9 109.5
H11 C6 H9 109.5
N2 C6 H10 109.5
H11 C6 H10 109.5
H9 C6 H10 109.5
N3 C7 N4 102.8(8)
N3 C7 Pt 129.4(8)
N4 C7 Pt 127.8(7)
C9 C8 N3 106.2(10)
C9 C8 H12 126.9
N3 C8 H12 126.9
C8 C9 N4 106.5(10)
C8 C9 H13 126.7
N4 C9 H13 126.7
N3 C10 H14 109.5
N3 C10 H16 109.5
H14 C10 H16 109.5
N3 C10 H15 109.5
H14 C10 H15 109.5
H16 C10 H15 109.5
N4 C11 H17 109.5
N4 C11 H18 109.5
H17 C11 H18 109.5
N4 C11 H19 109.5
H17 C11 H19 109.5
H18 C11 H19 109.5
N9 C12 C13 121.2(13)
N9 C12 H20 119.4
C13 C12 H20 119.4
C14 C13 C12 120.2(12)
C14 C13 H21 119.9
C12 C13 H21 119.9
C13 C14 C15 117.8(12)
C13 C14 H22 121.1
C15 C14 H22 121.1
C16 C15 C14 119.1(13)
C16 C15 H23 120.4
C14 C15 H23 120.4
N9 C16 C15 123.5(12)
N9 C16 H24 118.3
C15 C16 H24 118.3
O1 C17 O2 131.3(13)
O1 C17 C18 114.6(11)
O2 C17 C18 114.0(11)
F3 C18 F1 106.3(12)
F3 C18 F2 106.2(12)
F1 C18 F2 105.3(12)
F3 C18 C17 115.9(11)
F1 C18 C17 112.0(12)
F2 C18 C17 110.5(11)
C2 N1 C3 112.2(9)
C2 N1 C5 123.7(9)
C3 N1 C5 124.0(10)
C2 N2 C4 110.2(9)
C2 N2 C6 124.5(8)
C4 N2 C6 125.3(9)
C7 N3 C8 112.8(9)
C7 N3 C10 123.9(9)
C8 N3 C10 123.3(10)
C9 N4 C7 111.6(9)
C9 N4 C11 123.4(9)
C7 N4 C11 124.9(9)
C16 N9 C12 118.1(10)
C16 N9 Pt 120.4(7)
C12 N9 Pt 121.2(8)
C2 Pt C7 175.4(4)
C2 Pt C1 87.5(4)
C7 Pt C1 88.0(5)
C2 Pt N9 91.4(3)
C7 Pt N9 93.1(4)
C1 Pt N9 177.4(5)

loop_
_geom_bond_atom_site_label_1
_geom_bond_atom_site_label_2
_geom_bond_distance
C1 Pt 2.067(11)
C1 H3 0.9600
C1 H2 0.9600
C1 H1 0.9600
C2 N1 1.359(14)
C2 N2 1.385(13)
C2 Pt 2.003(10)
C3 C4 1.347(17)
C3 N1 1.379(14)
C3 H4 0.9300
C4 N2 1.397(14)
C4 H5 0.9300
C5 N1 1.461(14)
C5 H8 0.9600
C5 H6 0.9600
C5 H7 0.9600
C6 N2 1.443(15)
C6 H11 0.9600
C6 H9 0.9600
C6 H10 0.9600
C7 N3 1.338(14)
C7 N4 1.363(13)
C7 Pt 2.015(10)
C8 C9 1.341(17)
C8 N3 1.361(14)
C8 H12 0.9300
C9 N4 1.364(14)
C9 H13 0.9300
C10 N3 1.491(14)
C10 H14 0.9600
C10 H16 0.9600
C10 H15 0.9600
C11 N4 1.469(15)
C11 H17 0.9600
C11 H18 0.9600
C11 H19 0.9600
C12 N9 1.344(14)
C12 C13 1.398(18)
C12 H20 0.9300
C13 C14 1.36(2)
C13 H21 0.9300
C14 C15 1.392(19)
C14 H22 0.9300
C15 C16 1.370(18)
C15 H23 0.9300
C16 N9 1.323(14)
C16 H24 0.9300
C17 O1 1.226(14)
C17 O2 1.230(14)
C17 C18 1.553(18)
C18 F3 1.293(15)
C18 F1 1.317(16)
C18 F2 1.341(17)
N9 Pt 2.152(9)

loop_
_geom_torsion_atom_site_label_1
_geom_torsion_atom_site_label_2
_geom_torsion_atom_site_label_3
_geom_torsion_atom_site_label_4
_geom_torsion
N1 C3 C4 N2 1.4(12)
N3 C8 C9 N4 2.6(12)
N9 C12 C13 C14 1(2)
C12 C13 C14 C15 1(2)
C13 C14 C15 C16 -1(2)
C14 C15 C16 N9 0(2)
O1 C17 C18 F3 164.3(13)
O2 C17 C18 F3 -17.0(19)
O1 C17 C18 F1 42.1(17)
O2 C17 C18 F1 -139.2(14)
O1 C17 C18 F2 -74.9(16)
O2 C17 C18 F2 103.8(15)
N2 C2 N1 C3 0.4(10)
Pt C2 N1 C3 177.0(7)
N2 C2 N1 C5 178.9(9)
Pt C2 N1 C5 -4.4(14)
C4 C3 N1 C2 -1.1(12)
C4 C3 N1 C5 -179.7(10)
N1 C2 N2 C4 0.5(10)
Pt C2 N2 C4 -176.2(7)
N1 C2 N2 C6 -178.6(10)
Pt C2 N2 C6 4.7(14)
C3 C4 N2 C2 -1.2(12)
C3 C4 N2 C6 177.9(10)
N4 C7 N3 C8 0.2(12)
Pt C7 N3 C8 -178.3(8)
N4 C7 N3 C10 -178.0(10)
Pt C7 N3 C10 3.5(16)
C9 C8 N3 C7 -1.8(13)
C9 C8 N3 C10 176.4(11)
C8 C9 N4 C7 -2.6(12)
C8 C9 N4 C11 179.5(11)
N3 C7 N4 C9 1.5(12)
Pt C7 N4 C9 -180.0(8)
N3 C7 N4 C11 179.3(11)
Pt C7 N4 C11 -2.1(16)
C15 C16 N9 C12 2.2(17)
C15 C16 N9 Pt -171.5(10)
C13 C12 N9 C16 -2.6(17)
C13 C12 N9 Pt 171.1(10)
N1 C2 Pt C7 -66(5)
N2 C2 Pt C7 110(5)
N1 C2 Pt C1 -79.3(9)
N2 C2 Pt C1 96.6(9)
N1 C2 Pt N9 103.1(9)
N2 C2 Pt N9 -81.0(8)
N3 C7 Pt C2 -111(5)
N4 C7 Pt C2 71(5)
N3 C7 Pt C1 -97.6(11)
N4 C7 Pt C1 84.3(10)
N3 C7 Pt N9 80.0(10)
N4 C7 Pt N9 -98.1(10)
C16 N9 Pt C2 86.2(8)
C12 N9 Pt C2 -87.3(9)
C16 N9 Pt C7 -94.7(8)
C12 N9 Pt C7 91.8(9)
C16 N9 Pt C1 20(9)
C12 N9 Pt C1 -154(9)
